data_9013736
loop_
_publ_author_name
'Elliott, P.'
'Giester, G.'
'Libowitzky, E.'
'Kolitsch, U.'

_publ_section_title
;
 Description and crystal structure of liversidgeite, Zn6(PO4)4*7H2O,
 a new mineral from Broken Hill, New South Wales, Australia
;
_journal_name_full 'American Mineralogist'
_journal_page_first 397
_journal_page_last 404
_journal_paper_doi 10.2138/am.2010.3306
_journal_volume 95
_journal_year 2010
_chemical_compound_source 'Block 14 Opencut, Broken Hill, New South Wales, Australia'
_chemical_formula_sum 'H14 O23 P4 Zn6'
_chemical_name_mineral Liversidgeite
_space_group_IT_number 2
_symmetry_space_group_name_Hall '-P 1'
_symmetry_space_group_name_H-M 'P -1'
_cell_angle_alpha 71.68
_cell_angle_beta 82.02
_cell_angle_gamma 80.18
_cell_length_a 8.299
_cell_length_b 9.616
_cell_length_c 12.175
_cell_formula_units_Z 2
_cell_volume 905.065
_database_code_amcsd 0005033
_exptl_crystal_density_diffrn 3.296
_cod_original_formula_sum 'Zn6 P4 O23 H14'
_cod_database_code 9013736

loop_
_space_group_symop_operation_xyz
x,y,z
-x,-y,-z

loop_
_atom_site_aniso_label
_atom_site_aniso_U_11
_atom_site_aniso_U_22
_atom_site_aniso_U_33
_atom_site_aniso_U_12
_atom_site_aniso_U_13
_atom_site_aniso_U_23
Zn1 0.01050 0.01410 0.01020 -0.00150 -0.00020 -0.00420
Zn2 0.01210 0.01020 0.01140 -0.00080 -0.00050 -0.00250
Zn3 0.01050 0.01360 0.00950 -0.00160 0.00080 -0.00210
Zn4 0.01200 0.01280 0.01200 0.00060 -0.00080 -0.00530
Zn5 0.01630 0.01310 0.01000 -0.00320 0.00120 -0.00370
Zn6 0.02050 0.01820 0.01490 -0.00820 -0.00320 0.00330
P1 0.00790 0.00810 0.00750 -0.00250 -0.00080 -0.00110
P2 0.00840 0.00630 0.00800 -0.00130 0.00100 -0.00280
P3 0.00890 0.00710 0.00620 -0.00160 0.00090 -0.00310
P4 0.00670 0.00790 0.00710 -0.00210 0.00120 -0.00260
O1 0.01500 0.01400 0.00900 -0.00100 0.00100 -0.00300
O2 0.00900 0.01300 0.01400 -0.00200 0.00100 0.00000
O3 0.01100 0.01200 0.01000 -0.00100 0.00700 -0.00400
O4 0.01800 0.01300 0.01000 -0.00100 -0.00200 -0.00400
O5 0.01200 0.02500 0.00900 -0.00200 0.00500 -0.00400
O6 0.02300 0.01600 0.01400 -0.00300 -0.00400 -0.00400
O7 0.00800 0.01200 0.01200 -0.00200 0.00200 -0.00700
O8 0.01000 0.01500 0.01400 -0.00700 0.00300 -0.00200
O9 0.01400 0.00900 0.00800 0.00390 -0.00300 0.00000
O10 0.02600 0.01200 0.01700 -0.00900 0.00100 -0.00400
O11 0.01000 0.01400 0.00700 -0.00220 0.00040 -0.00600
O12 0.01100 0.01300 0.00800 -0.00400 0.00220 -0.00500
O13 0.01700 0.01300 0.01000 -0.00200 -0.00100 -0.00600
O14 0.01200 0.01200 0.01200 -0.00400 0.00100 -0.00300
O15 0.01100 0.00900 0.00900 -0.00270 0.00200 -0.00600
O16 0.01300 0.01100 0.00900 -0.00200 0.00300 -0.00600
O17 0.01500 0.01500 0.01200 -0.00300 -0.00100 -0.00600
O18 0.01200 0.01500 0.01000 -0.00100 -0.00200 -0.00100
O19 0.01500 0.01000 0.01400 0.00400 0.00200 -0.00700
O20 0.01300 0.01100 0.01700 0.00100 0.00200 -0.00600
O21 0.03500 0.03000 0.04700 -0.01200 0.01900 -0.00900
O22 0.03900 0.03300 0.04700 -0.01700 0.00900 -0.00500
O23 0.13400 0.03900 0.03300 -0.01800 0.01000 -0.04600

loop_
_atom_site_label
_atom_site_fract_x
_atom_site_fract_y
_atom_site_fract_z
_atom_site_U_iso_or_equiv
Zn1 0.03028 0.40116 0.12441 0.01190
Zn2 0.42699 0.39460 0.12045 0.01177
Zn3 0.92638 0.12078 0.38843 0.01170
Zn4 0.52516 0.13951 0.39429 0.01290
Zn5 0.81612 0.40022 0.49691 0.01320
Zn6 0.64560 0.33973 0.74866 0.01770
P1 0.20860 0.69910 0.02141 0.00780
P2 0.67940 0.43690 0.28472 0.00770
P3 0.17530 0.36130 0.36516 0.00740
P4 0.29100 0.91580 0.37199 0.00730
O1 0.06770 0.61480 0.02180 0.01320
O2 0.20310 0.83960 -0.08220 0.01300
O3 0.37440 0.60210 0.00980 0.01190
O4 0.19470 0.73730 0.13650 0.01380
O5 0.80430 0.47420 0.18040 0.01620
O6 0.69280 0.52170 0.36950 0.01770
O7 0.70350 0.26980 0.34970 0.01050
O8 0.50500 0.47950 0.24140 0.01270
O9 0.30760 0.24890 0.42750 0.01210
O10 0.17260 0.51270 0.38210 0.01760
O11 0.20200 0.38050 0.23460 0.01030
O12 0.00690 0.30720 0.41330 0.01020
O13 0.29630 0.00720 0.24470 0.01280
O14 0.12690 0.95950 0.43490 0.01190
O15 0.43120 0.94090 0.43010 0.00960
O16 0.30410 0.75090 0.38210 0.01130
O17 0.00700 0.16970 0.21310 0.01370
H1 -0.07800 0.14800 0.19000 0.02000
H2 0.10800 0.12400 0.20200 0.06000
O18 0.26640 0.32760 0.02540 0.01330
H3 0.29300 0.23200 0.03900 0.05000
H4 0.25900 0.38000 -0.05000 0.04000
O19 0.78070 0.96620 0.37480 0.01430
H5 0.82400 0.95200 0.30900 0.03000
H6 0.76800 0.88200 0.43100 0.05000
O20 0.51670 0.17820 0.20980 0.01440
H7 0.44400 0.11700 0.21200 0.08000
H8 0.61300 0.17300 0.17100 0.10000
O21 0.45750 0.20740 0.82540 0.03890
H9 0.49500 0.12800 0.88600 0.16000
H10 0.41200 0.18000 0.77100 0.17000
O22 0.86970 0.77640 0.24410 0.03960
H11 0.82700 0.68900 0.28000 0.09000
H12 0.97700 0.74900 0.22200 0.07000
O23 0.27140 0.05120 0.01360 0.06400
H13 0.25300 -0.00600 -0.03100 0.09000
H14 0.21600 0.01800 0.08500 0.10000

loop_
_cod_related_entry_id
_cod_related_entry_database
_cod_related_entry_code
1 AMCSD 0005033
